data_4307049
loop_
_publ_author_name
'Maxim N. Sokolov'
'Artem L. Gushchin'
'Konstantin A. Kovalenko'
'Eugenia V. Peresypkina'
'Alexander V. Virovets'
'Joaquin Sanchiz'
'Vladimir P. Fedin'

_publ_contact_author_address
;
 Institute of Inorganic Chemistry SD RAS
 Ak.Lavrentiev prosp. 3
 Novosibirsk 630090
 Russia
;
_publ_contact_author_email peresyp@che.nsk.su
_publ_contact_author_fax '007 383 3309489'
_publ_contact_author_name 'Dr Eugenia V. Peresypkina'
_publ_section_title
;
Triangular Oxalate Clusters [W3(\m3-S)(\m2-S2)3(C2O4)3]2- as Building Blocks
for Coordination Polymers and Nanosized Complexes
;
_journal_name_full 'Inorganic Chemistry'
_journal_page_first 2115
_journal_page_last 2123
_journal_paper_doi 10.1021/ic061540l
_journal_volume 46
_journal_year 2007
_chemical_formula_structural '[La (H2 O)6]3 [W3 S7 (C2 O4)3]4 Br * 24.35(H2 O)'
_chemical_formula_sum 'C24 H84.7 Br La3 O90.35 S28 W12'
_chemical_formula_weight 5419.74
_chemical_name_systematic
;
 ?
;
_space_group_IT_number 150
_symmetry_cell_setting hexagonal
_symmetry_space_group_name_Hall 'P 3 2"'
_symmetry_space_group_name_H-M 'P 3 2 1'
_atom_sites_solution_hydrogens none
_atom_sites_solution_primary direct
_atom_sites_solution_secondary difmap
_audit_creation_method SHELXL-97
_cell_angle_alpha 90.00
_cell_angle_beta 90.00
_cell_angle_gamma 120.00
_cell_formula_units_Z 2
_cell_length_a 25.4465(3)
_cell_length_b 25.4465(3)
_cell_length_c 13.2492(3)
_cell_measurement_reflns_used 8430
_cell_measurement_temperature 90.0(2)
_cell_measurement_theta_max 30.0633
_cell_measurement_theta_min 2.4452
_cell_volume 7429.8(2)
_computing_cell_refinement 'Apex2 V.1.27 (Bruker, 2005)'
_computing_data_collection 'Apex2 V.1.27 (Bruker, 2005)'
_computing_data_reduction 'Apex2 V.1.27 (Bruker, 2005)'
_computing_molecular_graphics 'SHELXTL V6.22 (Bruker, 2000-2005)'
_computing_publication_material 'local programs'
_computing_structure_refinement 'SHELXL-97 (Sheldrick, 1997)'
_computing_structure_solution 'SHELXS-97 (Sheldrick, 1990)'
_diffrn_ambient_temperature 90.0(2)
_diffrn_detector_area_resol_mean 25
_diffrn_measured_fraction_theta_full 1.000
_diffrn_measured_fraction_theta_max 1.000
_diffrn_measurement_device_type 'Bruker X8Apex CCD detector'
_diffrn_measurement_method 'combined omega- and phi-scans'
_diffrn_radiation_monochromator graphite
_diffrn_radiation_source 'fine-focus sealed tube'
_diffrn_radiation_type MoK\a
_diffrn_radiation_wavelength 0.71073
_diffrn_reflns_av_R_equivalents 0.0477
_diffrn_reflns_av_sigmaI/netI 0.0330
_diffrn_reflns_limit_h_max 31
_diffrn_reflns_limit_h_min -33
_diffrn_reflns_limit_k_max 33
_diffrn_reflns_limit_k_min -31
_diffrn_reflns_limit_l_max 17
_diffrn_reflns_limit_l_min -17
_diffrn_reflns_number 92265
_diffrn_reflns_theta_full 25.00
_diffrn_reflns_theta_max 27.50
_diffrn_reflns_theta_min 1.54
_diffrn_standards_decay_% 0
_diffrn_standards_interval_count 0
_diffrn_standards_interval_time 0
_diffrn_standards_number 0
_exptl_absorpt_coefficient_mu 10.836
_exptl_absorpt_correction_T_max 0.614
_exptl_absorpt_correction_T_min 0.457
_exptl_absorpt_correction_type empirical
_exptl_absorpt_process_details 'based on intensities (SADABS, Bruker, 2005)'
_exptl_crystal_colour orange
_exptl_crystal_density_diffrn 2.423
_exptl_crystal_density_meas ?
_exptl_crystal_density_method 'not measured'
_exptl_crystal_description lath
_exptl_crystal_F_000 4995
_exptl_crystal_size_max 0.065
_exptl_crystal_size_mid 0.045
_exptl_crystal_size_min 0.045
_refine_diff_density_max 1.220
_refine_diff_density_min -2.303
_refine_diff_density_rms 0.167
_refine_ls_abs_structure_details 'Flack H D (1983), Acta Cryst. A39, 876-881'
_refine_ls_abs_structure_Flack -0.008(6)
_refine_ls_extinction_method none
_refine_ls_goodness_of_fit_ref 1.037
_refine_ls_hydrogen_treatment none
_refine_ls_matrix_type full
_refine_ls_number_parameters 533
_refine_ls_number_reflns 11404
_refine_ls_number_restraints 0
_refine_ls_restrained_S_all 1.037
_refine_ls_R_factor_all 0.0275
_refine_ls_R_factor_gt 0.0247
_refine_ls_shift/su_max 0.002
_refine_ls_shift/su_mean 0.000
_refine_ls_structure_factor_coef Fsqd
_refine_ls_weighting_details 'calc w=1/[\s^2^(Fo^2^)+(0.0290P)^2^+36.4203P] where P=(Fo^2^+2Fc^2^)/3'
_refine_ls_weighting_scheme calc
_refine_ls_wR_factor_gt 0.0638
_refine_ls_wR_factor_ref 0.0650
_reflns_number_gt 10813
_reflns_number_total 11404
_reflns_threshold_expression >2sigma(I)
_cod_data_source_file ic061540lsi20060815_124319_2.cif
_cod_data_source_block compound_Ia
_cod_depositor_comments
;
The following automatic conversions were performed:

'_exptl_crystal_density_meas' value 'none' was changed to '?' - the
value is perceived as not measured.

Automatic conversion script
Id: cif_fix_values 3008 2015-01-20 13:52:24Z robertas 
;
_cod_original_formula_sum 'C24 H84.70 Br La3 O90.35 S28 W12'
_cod_database_code 4307049

loop_
_symmetry_equiv_pos_as_xyz
'x, y, z'
'-y, x-y, z'
'-x+y, -x, z'
'y, x, -z'
'x-y, -y, -z'
'-x, -x+y, -z'

loop_
_atom_site_label
_atom_site_type_symbol
_atom_site_fract_x
_atom_site_fract_y
_atom_site_fract_z
_atom_site_U_iso_or_equiv
_atom_site_adp_type
_atom_site_occupancy
_atom_site_symmetry_multiplicity
_atom_site_calc_flag
_atom_site_refinement_flags
_atom_site_disorder_assembly
_atom_site_disorder_group
W1 W 0.566868(14) 0.129280(13) -0.43935(2) 0.01774(6) Uani 1 1 d . . .
W2 W 0.676534(14) 0.184377(13) -0.34896(2) 0.01723(6) Uani 1 1 d . . .
W3 W 0.666180(14) 0.146862(13) -0.54192(2) 0.01779(6) Uani 1 1 d . . .
W4 W 0.647114(12) 0.264667(12) 0.097119(19) 0.01132(6) Uani 1 1 d . . .
S121 S 0.58222(10) 0.16195(9) -0.25836(13) 0.0228(4) Uani 1 1 d . . .
S122 S 0.61291(9) 0.22915(8) -0.36473(12) 0.0190(3) Uani 1 1 d . . .
S123 S 0.62347(9) 0.08110(8) -0.40123(14) 0.0234(4) Uani 1 1 d . . .
S131 S 0.56137(9) 0.09043(8) -0.61375(13) 0.0214(4) Uani 1 1 d . . .
S132 S 0.60004(8) 0.18262(8) -0.59785(12) 0.0183(3) Uani 1 1 d . . .
S231 S 0.76410(9) 0.19330(9) -0.44798(14) 0.0224(4) Uani 1 1 d . . .
S232 S 0.73151(8) 0.24964(8) -0.48803(12) 0.0181(3) Uani 1 1 d . . .
S441 S 0.54029(8) 0.24291(8) 0.08787(12) 0.0147(3) Uani 1 1 d . . .
S442 S 0.58407(8) 0.27437(8) 0.22360(12) 0.0143(3) Uani 1 1 d . . .
S444 S 0.6667 0.3333 -0.03799(19) 0.0131(5) Uani 1 3 d S . .
La1 La 0.57588(3) 0.0000 0.0000 0.01907(12) Uani 1 2 d S . .
O1C O 0.4882(4) -0.0083(4) 0.1101(9) 0.089(4) Uani 1 1 d . . .
O2C O 0.6015(3) -0.0317(2) 0.1640(4) 0.0284(13) Uani 1 1 d . . .
O3C O 0.6931(2) 0.0662(2) 0.0317(4) 0.0214(11) Uani 1 1 d . . .
O11 O 0.4892(3) 0.1383(3) -0.4676(4) 0.0274(13) Uani 1 1 d . . .
O12 O 0.4939(3) 0.0469(3) -0.3913(5) 0.0333(14) Uani 1 1 d . . .
O13 O 0.3881(3) 0.0876(3) -0.4735(8) 0.074(3) Uani 1 1 d . . .
O14 O 0.3940(4) -0.0056(4) -0.3715(8) 0.079(3) Uani 1 1 d . . .
O21 O 0.7319(2) 0.2609(2) -0.2583(3) 0.0228(11) Uani 1 1 d . . .
O22 O 0.7018(3) 0.1494(2) -0.2282(4) 0.0237(11) Uani 1 1 d . . .
O23 O 0.7879(3) 0.2923(3) -0.1175(4) 0.0309(14) Uani 1 1 d . . .
O24 O 0.7529(3) 0.1714(3) -0.0816(5) 0.0398(17) Uani 1 1 d . . .
O31 O 0.7146(3) 0.1823(3) -0.6795(4) 0.0263(12) Uani 1 1 d . . .
O32 O 0.6806(3) 0.0780(3) -0.5972(4) 0.0293(13) Uani 1 1 d . . .
O33 O 0.7482(4) 0.1582(4) -0.8181(5) 0.053(2) Uani 1 1 d . . .
O34 O 0.7058(3) 0.0450(3) -0.7341(6) 0.050(2) Uani 1 1 d . . .
O41 O 0.6315(2) 0.2040(2) -0.0215(3) 0.0166(10) Uani 1 1 d . . .
O42 O 0.6231(2) 0.1809(2) 0.1713(3) 0.0154(10) Uani 1 1 d . . .
O43 O 0.6074(3) 0.1088(2) -0.0586(4) 0.0231(11) Uani 1 1 d . . .
O44 O 0.6032(2) 0.0860(2) 0.1424(3) 0.0195(11) Uani 1 1 d . . .
C11 C 0.4374(4) 0.0911(4) -0.4493(8) 0.040(2) Uani 1 1 d . . .
C12 C 0.4397(5) 0.0393(5) -0.3990(8) 0.048(3) Uani 1 1 d . . .
C21 C 0.7545(4) 0.2527(4) -0.1771(5) 0.0239(16) Uani 1 1 d . . .
C22 C 0.7356(4) 0.1864(4) -0.1577(5) 0.0246(17) Uani 1 1 d . . .
C31 C 0.7228(4) 0.1459(5) -0.7345(6) 0.034(2) Uani 1 1 d . . .
C32 C 0.7008(4) 0.0827(4) -0.6868(7) 0.033(2) Uani 1 1 d . . .
C41 C 0.6177(3) 0.1503(3) 0.0021(5) 0.0174(14) Uani 1 1 d . . .
C42 C 0.6139(3) 0.1353(3) 0.1156(5) 0.0167(14) Uani 1 1 d . . .
La2 La 0.28801(6) 0.00187(6) -0.54430(10) 0.0488(3) Uani 0.50 1 d P . 1
O11L O 0.2016(11) 0.0104(13) -0.650(4) 0.21(2) Uani 0.50 1 d P . 1
O12L O 0.2464(19) -0.086(3) -0.719(2) 0.39(5) Uani 0.50 1 d P . 1
O13L O 0.3375(7) 0.0877(8) -0.6725(15) 0.067(5) Uani 0.50 1 d P . 1
O14L O 0.2817(8) -0.0159(8) -0.3511(12) 0.058(4) Uani 0.50 1 d P . 1
O1L O 0.1842(6) -0.0811(6) -0.5181(14) 0.056(4) Uani 0.50 1 d P . .
Br1 Br 0.6667 0.3333 -0.55518(8) 0.0183(2) Uani 1 3 d S . .
O1W O 0.4549(5) 0.0808(4) 0.1623(7) 0.080(3) Uani 1 1 d . . .
O3W O 0.4528(5) 0.1594(4) -0.6802(7) 0.085(3) Uani 1 1 d . . .
O5W O 0.3787(6) 0.1497(5) 0.0484(9) 0.115(5) Uani 1 1 d . . .
O6W O 0.3742(4) -0.0984(4) 0.0484(7) 0.062(2) Uani 1 1 d . . .
O10W O 0.6440(7) -0.3341(6) -0.8571(11) 0.080(4) Uani 0.67 1 d P . .
O13W O 0.7111(12) -0.2487(12) -1.047(2) 0.088(8) Uiso 0.40 1 d P . .
O8W O 0.8188(4) 0.0000 -0.5000 0.025(2) Uiso 0.67 2 d SP . .
O14W O 0.1448(18) -0.1661(17) -0.738(3) 0.104(11) Uiso 0.33 1 d P . .
O12W O 0.6944(12) -0.0471(12) -0.581(2) 0.062(7) Uiso 0.33 1 d P . .
O15W O 0.7350(14) -0.2332(13) -0.843(2) 0.047(7) Uiso 0.25 1 d P . .
O18W O 0.856(2) 0.124(2) -0.072(3) 0.094(13) Uiso 0.25 1 d P . .
O20W O 0.6812(14) -0.1527(15) -1.355(2) 0.056(8) Uiso 0.25 1 d P . .
O23W O 0.738(2) -0.029(2) 0.098(4) 0.100(14) Uiso 0.25 1 d P . .
O31W O 0.6951(18) -0.0735(19) -0.634(3) 0.074(11) Uiso 0.25 1 d P . .
O22W O 0.804(3) -0.181(3) -0.858(5) 0.12(2) Uiso 0.20 1 d P . .
O16W O 0.753(2) -0.073(2) -1.208(4) 0.080(14) Uiso 0.20 1 d P . .
O24W O 0.721(3) -0.144(3) -1.193(5) 0.11(2) Uiso 0.20 1 d P . .
O27W O 0.897(3) -0.006(3) -0.642(4) 0.098(17) Uiso 0.20 1 d P . .
O28W O 0.763(2) 0.011(3) -0.024(4) 0.081(16) Uiso 0.20 1 d P . .
O29W O 0.921(5) 0.084(5) -0.454(7) 0.13(3) Uiso 0.15 1 d P . .
O32W O 1.018(3) 0.115(3) -0.415(6) 0.09(2) Uiso 0.15 1 d P . .

loop_
_atom_site_aniso_label
_atom_site_aniso_U_11
_atom_site_aniso_U_22
_atom_site_aniso_U_33
_atom_site_aniso_U_23
_atom_site_aniso_U_13
_atom_site_aniso_U_12
W1 0.02250(15) 0.01435(14) 0.01355(12) 0.00123(10) 0.00092(11) 0.00709(12)
W2 0.02544(16) 0.01496(13) 0.01120(12) 0.00020(10) -0.00205(11) 0.01004(12)
W3 0.02324(15) 0.01769(14) 0.01346(12) -0.00316(10) -0.00257(11) 0.01100(12)
W4 0.01343(13) 0.01223(12) 0.00829(11) -0.00037(9) -0.00094(9) 0.00640(11)
S121 0.0330(11) 0.0215(9) 0.0134(7) 0.0036(7) 0.0038(8) 0.0133(8)
S122 0.0259(9) 0.0177(8) 0.0141(7) 0.0008(6) 0.0016(7) 0.0113(8)
S123 0.0345(11) 0.0163(8) 0.0193(8) -0.0004(7) -0.0038(8) 0.0126(8)
S131 0.0249(9) 0.0195(9) 0.0169(8) -0.0035(7) -0.0033(7) 0.0089(8)
S132 0.0218(9) 0.0192(8) 0.0124(7) 0.0010(6) -0.0013(6) 0.0090(7)
S231 0.0256(10) 0.0238(10) 0.0206(9) -0.0026(7) -0.0049(7) 0.0144(8)
S232 0.0214(9) 0.0174(9) 0.0137(7) -0.0004(6) -0.0010(6) 0.0084(7)
S441 0.0135(8) 0.0162(8) 0.0120(7) 0.0008(6) -0.0011(6) 0.0057(7)
S442 0.0163(8) 0.0160(8) 0.0099(7) 0.0011(6) 0.0010(6) 0.0076(7)
S444 0.0157(8) 0.0157(8) 0.0079(11) 0.000 0.000 0.0078(4)
La1 0.0242(2) 0.0118(3) 0.0171(3) -0.0005(2) -0.00024(10) 0.00591(13)
O1C 0.034(4) 0.032(4) 0.193(11) -0.029(6) 0.025(6) 0.010(4)
O2C 0.034(3) 0.018(3) 0.020(3) 0.002(2) -0.002(2) 0.004(2)
O3C 0.026(3) 0.016(3) 0.019(2) -0.001(2) 0.000(2) 0.008(2)
O11 0.024(3) 0.026(3) 0.030(3) -0.004(2) 0.003(2) 0.011(3)
O12 0.039(4) 0.017(3) 0.031(3) 0.001(2) 0.003(3) 0.005(3)
O13 0.022(4) 0.035(4) 0.157(9) -0.028(5) -0.008(5) 0.008(3)
O14 0.047(5) 0.038(4) 0.113(8) -0.001(5) 0.050(5) -0.008(4)
O21 0.029(3) 0.024(3) 0.014(2) 0.001(2) 0.000(2) 0.013(2)
O22 0.035(3) 0.019(3) 0.016(2) 0.001(2) -0.007(2) 0.013(2)
O23 0.037(3) 0.023(3) 0.014(2) -0.003(2) -0.005(2) 0.001(3)
O24 0.040(4) 0.028(3) 0.030(3) 0.011(3) -0.015(3) 0.000(3)
O31 0.031(3) 0.039(3) 0.013(2) -0.005(2) 0.000(2) 0.020(3)
O32 0.030(3) 0.029(3) 0.031(3) -0.015(2) -0.010(2) 0.016(3)
O33 0.073(5) 0.090(6) 0.018(3) -0.007(3) 0.008(3) 0.057(5)
O34 0.036(4) 0.050(4) 0.065(5) -0.043(4) -0.017(3) 0.023(4)
O41 0.023(3) 0.016(2) 0.011(2) -0.0013(18) -0.0018(18) 0.009(2)
O42 0.022(3) 0.015(2) 0.011(2) 0.0030(18) 0.0018(19) 0.011(2)
O43 0.035(3) 0.016(3) 0.015(2) -0.0019(19) -0.005(2) 0.010(2)
O44 0.036(3) 0.011(2) 0.012(2) 0.0023(18) 0.005(2) 0.012(2)
C11 0.028(5) 0.029(5) 0.062(6) -0.011(4) 0.005(4) 0.013(4)
C12 0.039(6) 0.034(5) 0.051(6) -0.019(5) 0.011(5) 0.004(5)
C21 0.029(4) 0.025(4) 0.013(3) 0.005(3) 0.003(3) 0.010(3)
C22 0.027(4) 0.027(4) 0.015(3) 0.006(3) -0.004(3) 0.010(3)
C31 0.033(5) 0.055(6) 0.025(4) -0.015(4) -0.009(4) 0.030(5)
C32 0.025(4) 0.038(5) 0.043(5) -0.021(4) -0.015(4) 0.020(4)
C41 0.017(3) 0.022(4) 0.012(3) -0.002(3) -0.003(3) 0.009(3)
C42 0.017(3) 0.021(4) 0.009(3) -0.004(3) 0.002(3) 0.007(3)
La2 0.0394(7) 0.0435(7) 0.0618(7) 0.0025(6) 0.0068(6) 0.0193(6)
O11L 0.069(16) 0.10(2) 0.49(7) 0.07(3) 0.02(3) 0.065(16)
O12L 0.29(5) 1.04(15) 0.080(19) 0.26(5) 0.12(3) 0.51(8)
O13L 0.036(9) 0.055(10) 0.096(14) 0.010(9) -0.005(9) 0.011(8)
O14L 0.063(10) 0.056(10) 0.038(8) 0.010(7) 0.007(7) 0.016(9)
O1L 0.023(7) 0.030(7) 0.110(13) -0.014(8) -0.019(8) 0.011(6)
Br1 0.0205(4) 0.0205(4) 0.0140(5) 0.000 0.000 0.01023(18)
O1W 0.104(8) 0.059(6) 0.070(6) -0.006(5) 0.008(6) 0.036(6)
O3W 0.125(9) 0.041(5) 0.060(6) 0.007(4) 0.045(6) 0.020(5)
O5W 0.131(11) 0.069(7) 0.104(9) 0.046(6) 0.013(8) 0.020(7)
O6W 0.046(5) 0.042(4) 0.083(6) 0.016(4) 0.001(4) 0.012(4)
O10W 0.094(11) 0.062(9) 0.073(9) -0.007(7) -0.039(8) 0.030(8)

loop_
_atom_type_symbol
_atom_type_description
_atom_type_scat_dispersion_real
_atom_type_scat_dispersion_imag
_atom_type_scat_source
C C 0.0033 0.0016 'International Tables Vol C Tables 4.2.6.8 and 6.1.1.4'
H H 0.0000 0.0000 'International Tables Vol C Tables 4.2.6.8 and 6.1.1.4'
O O 0.0106 0.0060 'International Tables Vol C Tables 4.2.6.8 and 6.1.1.4'
S S 0.1246 0.1234 'International Tables Vol C Tables 4.2.6.8 and 6.1.1.4'
Br Br -0.2901 2.4595 'International Tables Vol C Tables 4.2.6.8 and 6.1.1.4'
La La -0.2871 2.4523 'International Tables Vol C Tables 4.2.6.8 and 6.1.1.4'
W W -0.8490 6.8722 'International Tables Vol C Tables 4.2.6.8 and 6.1.1.4'

loop_
_geom_angle_atom_site_label_1
_geom_angle_atom_site_label_2
_geom_angle_atom_site_label_3
_geom_angle
_geom_angle_site_symmetry_1
_geom_angle_site_symmetry_3
_geom_angle_publ_flag
W2 W1 W3 59.892(11) . . ?
S121 W1 W2 56.84(5) . . ?
S121 W1 W3 116.67(5) . . ?
S122 W1 W2 55.92(5) . . ?
S122 W1 W3 96.32(5) . . ?
S122 W1 S121 49.11(6) . . ?
S122 W1 S131 134.37(6) . . ?
S123 W1 W2 55.59(5) . . ?
S123 W1 W3 55.39(5) . . ?
S123 W1 S121 86.17(7) . . ?
S123 W1 S122 110.93(6) . . ?
S123 W1 S131 85.43(6) . . ?
S123 W1 S132 110.18(7) . . ?
S131 W1 W2 117.17(5) . . ?
S131 W1 W3 57.40(5) . . ?
S131 W1 S121 171.58(7) . . ?
S132 W1 W2 96.55(4) . . ?
S132 W1 W3 55.52(5) . . ?
S132 W1 S121 133.97(6) . . ?
S132 W1 S122 85.13(6) . . ?
S132 W1 S131 49.44(6) . . ?
O11 W1 W2 142.66(15) . . ?
O11 W1 W3 137.21(15) . . ?
O11 W1 S121 97.54(16) . . ?
O11 W1 S122 86.93(16) . . ?
O11 W1 S123 158.41(16) . . ?
O11 W1 S131 90.51(16) . . ?
O11 W1 S132 82.47(16) . . ?
O12 W1 W2 123.82(18) . . ?
O12 W1 W3 127.52(18) . . ?
O12 W1 S121 87.35(17) . . ?
O12 W1 S122 130.67(17) . . ?
O12 W1 S123 83.19(19) . . ?
O12 W1 S131 92.27(17) . . ?
O12 W1 S132 135.74(17) . . ?
O12 W1 O11 75.8(2) . . ?
W3 W2 W1 60.148(10) . . ?
S121 W2 W1 57.65(4) . . ?
S121 W2 W3 117.73(5) . . ?
S121 W2 S231 172.68(6) . . ?
S122 W2 W1 56.10(4) . . ?
S122 W2 W3 96.63(4) . . ?
S122 W2 S121 49.42(6) . . ?
S122 W2 S231 133.75(6) . . ?
S123 W2 W1 55.14(5) . . ?
S123 W2 W3 55.37(5) . . ?
S123 W2 S121 86.40(7) . . ?
S123 W2 S122 110.65(7) . . ?
S123 W2 S231 86.29(7) . . ?
S123 W2 S232 110.65(6) . . ?
S231 W2 W1 117.28(4) . . ?
S231 W2 W3 57.21(4) . . ?
S232 W2 W1 96.44(4) . . ?
S232 W2 W3 55.82(4) . . ?
S232 W2 S121 133.71(6) . . ?
S232 W2 S122 84.46(6) . . ?
S232 W2 S231 49.47(6) . . ?
O21 W2 W1 140.39(14) . . ?
O21 W2 W3 140.04(13) . . ?
O21 W2 S121 93.43(15) . . ?
O21 W2 S122 84.83(15) . . ?
O21 W2 S123 158.58(14) . . ?
O21 W2 S231 93.50(15) . . ?
O21 W2 S232 84.80(14) . . ?
O22 W2 W1 125.38(15) . . ?
O22 W2 W3 124.99(15) . . ?
O22 W2 S121 89.99(16) . . ?
O22 W2 S122 133.84(16) . . ?
O22 W2 S123 82.94(15) . . ?
O22 W2 S231 89.45(16) . . ?
O22 W2 S232 133.34(16) . . ?
O22 W2 O21 75.63(19) . . ?
W2 W3 W1 59.959(11) . . ?
S123 W3 W1 55.11(5) . . ?
S123 W3 W2 55.54(4) . . ?
S123 W3 S131 85.02(6) . . ?
S123 W3 S132 110.46(7) . . ?
S123 W3 S231 86.50(7) . . ?
S123 W3 S232 110.97(6) . . ?
S131 W3 W1 57.02(4) . . ?
S131 W3 W2 116.86(4) . . ?
S132 W3 W1 56.09(4) . . ?
S132 W3 W2 96.99(4) . . ?
S132 W3 S131 49.48(6) . . ?
S132 W3 S231 134.43(6) . . ?
S132 W3 S232 85.04(6) . . ?
S231 W3 W1 117.25(4) . . ?
S231 W3 W2 57.37(4) . . ?
S231 W3 S131 171.51(6) . . ?
S232 W3 W1 96.41(4) . . ?
S232 W3 W2 55.97(4) . . ?
S232 W3 S131 134.23(6) . . ?
S232 W3 S231 49.57(6) . . ?
O31 W3 W1 142.68(15) . . ?
O31 W3 W2 136.72(15) . . ?
O31 W3 S123 158.98(16) . . ?
O31 W3 S131 98.19(16) . . ?
O31 W3 S132 86.70(16) . . ?
O31 W3 S231 89.83(16) . . ?
O31 W3 S232 81.65(16) . . ?
O32 W3 W1 125.33(17) . . ?
O32 W3 W2 126.96(16) . . ?
O32 W3 S123 83.97(18) . . ?
O32 W3 S131 88.25(16) . . ?
O32 W3 S132 131.29(16) . . ?
O32 W3 S231 91.10(16) . . ?
O32 W3 S232 134.40(17) . . ?
O32 W3 O31 75.4(2) . . ?
W4 W4 W4 60.0 2_655 3_665 ?
S441 W4 W4 117.12(4) . 2_655 ?
S441 W4 W4 57.17(4) 2_655 2_655 ?
S441 W4 W4 57.20(4) . 3_665 ?
S441 W4 W4 117.09(4) 2_655 3_665 ?
S441 W4 S441 171.97(6) . 2_655 ?
S442 W4 W4 56.05(4) 2_655 2_655 ?
S442 W4 W4 96.46(4) . 2_655 ?
S442 W4 W4 96.54(4) 2_655 3_665 ?
S442 W4 W4 55.94(4) . 3_665 ?
S442 W4 S441 133.79(6) 2_655 . ?
S442 W4 S441 49.49(5) . . ?
S442 W4 S441 49.51(5) 2_655 2_655 ?
S442 W4 S441 133.79(6) . 2_655 ?
S442 W4 S442 84.50(8) 2_655 . ?
S444 W4 W4 55.33(3) . 2_655 ?
S444 W4 W4 55.33(3) . 3_665 ?
S444 W4 S441 86.00(4) . . ?
S444 W4 S441 85.99(4) . 2_655 ?
S444 W4 S442 110.79(5) . 2_655 ?
S444 W4 S442 110.68(5) . . ?
O41 W4 W4 124.28(13) . 2_655 ?
O41 W4 W4 125.67(13) . 3_665 ?
O41 W4 S441 90.91(14) . . ?
O41 W4 S441 88.65(14) . 2_655 ?
O41 W4 S442 132.60(14) . 2_655 ?
O41 W4 S442 134.76(14) . . ?
O41 W4 S444 82.51(13) . . ?
O41 W4 O42 75.89(17) . . ?
O42 W4 W4 140.39(13) . 2_655 ?
O42 W4 W4 140.20(12) . 3_665 ?
O42 W4 S441 93.70(14) . . ?
O42 W4 S441 93.98(14) . 2_655 ?
O42 W4 S442 84.88(14) . 2_655 ?
O42 W4 S442 84.81(13) . . ?
O42 W4 S444 158.39(13) . . ?
W2 S121 W1 65.51(5) . . ?
S122 S121 W1 63.17(7) . . ?
S122 S121 W2 63.47(7) . . ?
W2 S122 W1 67.98(5) . . ?
S121 S122 W1 67.71(7) . . ?
S121 S122 W2 67.11(8) . . ?
W1 S123 W2 69.27(5) . . ?
W1 S123 W3 69.51(5) . . ?
W3 S123 W2 69.08(5) . . ?
W1 S131 W3 65.58(4) . . ?
S132 S131 W1 63.32(7) . . ?
S132 S131 W3 62.62(7) . . ?
W3 S132 W1 68.39(5) . . ?
S131 S132 W1 67.24(7) . . ?
S131 S132 W3 67.91(8) . . ?
W3 S231 W2 65.41(5) . . ?
S232 S231 W2 62.96(7) . . ?
S232 S231 W3 62.92(7) . . ?
W3 S232 W2 68.21(5) . . ?
S231 S232 W2 67.57(7) . . ?
S231 S232 W3 67.52(7) . . ?
W4 S441 W4 65.63(4) . 3_665 ?
S442 S441 W4 63.36(7) . . ?
S442 S441 W4 63.25(6) . 3_665 ?
W4 S442 W4 68.00(4) 3_665 . ?
S441 S442 W4 67.24(7) . 3_665 ?
S441 S442 W4 67.15(7) . . ?
W4 S444 W4 69.34(7) 2_655 . ?
W4 S444 W4 69.34(7) 2_655 3_665 ?
W4 S444 W4 69.34(7) . 3_665 ?
O1C La1 O1C 69.3(5) . 5 ?
O1C La1 O3C 128.3(2) . . ?
O1C La1 O3C 136.2(2) 5 . ?
O1C La1 O3C 136.2(2) . 5 ?
O1C La1 O3C 128.3(2) 5 5 ?
O1C La1 O43 65.2(2) . 5 ?
O1C La1 O43 92.8(2) 5 5 ?
O1C La1 O43 92.8(2) . . ?
O1C La1 O43 65.2(2) 5 . ?
O1C La1 O44 102.9(2) . 5 ?
O1C La1 O44 62.2(2) 5 5 ?
O1C La1 O44 62.2(2) . . ?
O1C La1 O44 102.9(2) 5 . ?
O2C La1 O1C 80.7(3) . . ?
O2C La1 O1C 148.5(3) 5 . ?
O2C La1 O1C 148.5(3) . 5 ?
O2C La1 O1C 80.7(3) 5 5 ?
O2C La1 O2C 130.3(3) . 5 ?
O2C La1 O3C 70.97(17) . . ?
O2C La1 O3C 68.97(18) 5 . ?
O2C La1 O3C 68.97(18) . 5 ?
O2C La1 O3C 70.97(17) 5 5 ?
O2C La1 O43 65.01(17) . 5 ?
O2C La1 O43 127.69(17) 5 5 ?
O2C La1 O43 127.69(17) . . ?
O2C La1 O43 65.01(17) 5 . ?
O2C La1 O44 118.04(16) . 5 ?
O2C La1 O44 69.76(16) 5 5 ?
O2C La1 O44 69.76(16) . . ?
O2C La1 O44 118.04(16) 5 . ?
O3C La1 O3C 70.7(2) . 5 ?
O3C La1 O44 128.46(16) . 5 ?
O3C La1 O44 67.62(16) 5 5 ?
O3C La1 O44 67.62(16) . . ?
O3C La1 O44 128.46(16) 5 . ?
O43 La1 O3C 130.62(17) 5 . ?
O43 La1 O3C 73.50(17) . . ?
O43 La1 O3C 73.50(17) 5 5 ?
O43 La1 O3C 130.62(17) . 5 ?
O43 La1 O43 154.0(3) 5 . ?
O43 La1 O44 61.73(15) 5 5 ?
O43 La1 O44 114.03(15) . 5 ?
O43 La1 O44 114.03(15) 5 . ?
O43 La1 O44 61.73(15) . . ?
O44 La1 O44 163.0(2) 5 . ?
C11 O11 W1 115.9(6) . . ?
C12 O12 W1 118.2(6) . . ?
C11 O13 La2 126.5(7) . 5_554 ?
C11 O13 La2 133.4(6) . . ?
La2 O13 La2 26.99(10) 5_554 . ?
C12 O14 La2 108.7(9) . 5_554 ?
C21 O21 W2 118.1(5) . . ?
C22 O22 W2 118.5(5) . . ?
C31 O31 W3 116.9(6) . . ?
C32 O32 W3 118.6(6) . . ?
C41 O41 W4 117.2(4) . . ?
C42 O42 W4 117.7(4) . . ?
C41 O43 La1 122.3(4) . . ?
C42 O44 La1 118.2(4) . . ?
O11 C11 C12 115.6(9) . . ?
O13 C11 O11 122.6(10) . . ?
O13 C11 C12 121.8(9) . . ?
O12 C12 C11 114.0(8) . . ?
O14 C12 O12 124.5(12) . . ?
O14 C12 C11 121.4(11) . . ?
O21 C21 C22 113.7(7) . . ?
O23 C21 O21 126.0(8) . . ?
O23 C21 C22 120.3(7) . . ?
O22 C22 C21 114.0(6) . . ?
O24 C22 O22 124.9(8) . . ?
O24 C22 C21 121.0(7) . . ?
O31 C31 C32 114.5(7) . . ?
O33 C31 O31 125.6(10) . . ?
O33 C31 C32 119.8(8) . . ?
O32 C32 C31 113.3(7) . . ?
O34 C32 O32 127.4(10) . . ?
O34 C32 C31 119.2(9) . . ?
O41 C41 C42 117.1(6) . . ?
O43 C41 O41 125.5(6) . . ?
O43 C41 C42 117.3(6) . . ?
O42 C42 C41 112.0(6) . . ?
O44 C42 O42 127.9(6) . . ?
O44 C42 C41 120.1(6) . . ?
O13 La2 O13 102.7(3) 5_554 . ?
O13 La2 O14 60.6(3) 5_554 5_554 ?
O13 La2 O14 65.7(3) . 5_554 ?
O13 La2 O11L 127.6(7) 5_554 . ?
O13 La2 O11L 128.5(7) . . ?
O13 La2 O12L 63.1(8) 5_554 . ?
O13 La2 O12L 138.0(7) . . ?
O13 La2 O13L 128.3(5) 5_554 . ?
O13 La2 O14L 76.7(5) 5_554 . ?
O13 La2 O14L 74.7(4) . . ?
O13 La2 O1L 154.6(5) 5_554 5_554 ?
O14 La2 O12L 73.5(6) 5_554 . ?
La2 La2 O13 81.3(3) 5_554 5_554 ?
La2 La2 O13 71.7(3) 5_554 . ?
La2 La2 O14 111.83(17) 5_554 5_554 ?
La2 La2 O11L 121.4(9) 5_554 . ?
La2 La2 O12L 136.0(9) 5_554 . ?
La2 La2 O13L 135.8(5) 5_554 . ?
La2 La2 O14L 171.1(8) 5_554 5_554 ?
La2 La2 O14L 4.9(4) 5_554 . ?
La2 La2 O1L 78.8(4) 5_554 . ?
La2 La2 O1L 73.7(4) 5_554 5_554 ?
O11L La2 O14 126.7(9) . 5_554 ?
O11L La2 O12L 70.4(10) . . ?
O13L La2 O13 70.1(5) . . ?
O13L La2 O14 70.8(4) . 5_554 ?
O13L La2 O11L 70.1(8) . . ?
O13L La2 O12L 87.9(10) . . ?
O13L La2 O14L 140.3(6) . . ?
O14L La2 O13 103.9(7) 5_554 5_554 ?
O14L La2 O13 99.9(8) 5_554 . ?
O14L La2 O14 65.8(7) 5_554 5_554 ?
O14L La2 O14 110.3(4) . 5_554 ?
O14L La2 O11L 61.2(11) 5_554 . ?
O14L La2 O11L 122.9(10) . . ?
O14L La2 O12L 52.5(11) 5_554 . ?
O14L La2 O12L 131.3(9) . . ?
O14L La2 O13L 35.5(8) 5_554 . ?
O14L La2 O14L 174.4(9) 5_554 . ?
O14L La2 O1L 109.3(9) 5_554 . ?
O14L La2 O1L 101.5(8) 5_554 5_554 ?
O1L La2 O13 76.8(4) . 5_554 ?
O1L La2 O13 150.2(5) . . ?
O1L La2 O13 74.0(4) 5_554 . ?
O1L La2 O14 132.5(4) . 5_554 ?
O1L La2 O14 133.8(4) 5_554 5_554 ?
O1L La2 O11L 64.7(7) . . ?
O1L La2 O11L 65.2(9) 5_554 . ?
O1L La2 O12L 69.0(9) . . ?
O1L La2 O12L 135.6(7) 5_554 . ?
O1L La2 O13L 133.8(5) . . ?
O1L La2 O13L 75.1(6) 5_554 . ?
O1L La2 O14L 76.3(6) . . ?
O1L La2 O14L 78.1(6) 5_554 . ?
O1L La2 O1L 93.7(6) . 5_554 ?
O14L O13L La2 30.7(7) 5_554 . ?
La2 O14L La2 4.0(3) 5_554 . ?
La2 O14L O13L 113.8(13) 5_554 5_554 ?
O13L O14L La2 109.9(11) 5_554 . ?
La2 O1L La2 27.50(16) . 5_554 ?
O28W O28W O23W 162(10) 5 5 ?

loop_
_geom_bond_atom_site_label_1
_geom_bond_atom_site_label_2
_geom_bond_distance
_geom_bond_site_symmetry_2
_geom_bond_publ_flag
W1 W2 2.6972(4) . ?
W1 W3 2.7023(4) . ?
W1 S121 2.5038(18) . ?
W1 S122 2.4148(18) . ?
W1 S123 2.366(2) . ?
W1 S131 2.4895(18) . ?
W1 S132 2.4122(17) . ?
W1 O11 2.135(6) . ?
W1 O12 2.087(6) . ?
W2 W3 2.6954(4) . ?
W2 S121 2.481(2) . ?
W2 S122 2.4098(19) . ?
W2 S123 2.3793(18) . ?
W2 S231 2.4964(19) . ?
W2 S232 2.4056(17) . ?
W2 O21 2.116(5) . ?
W2 O22 2.082(5) . ?
W3 S123 2.3743(19) . ?
W3 S131 2.5003(19) . ?
W3 S132 2.3960(19) . ?
W3 S231 2.4919(19) . ?
W3 S232 2.4012(18) . ?
W3 O31 2.132(5) . ?
W3 O32 2.094(6) . ?
W4 W4 2.7007(5) 2_655 ?
W4 W4 2.7007(5) 3_665 ?
W4 S441 2.4912(17) . ?
W4 S441 2.4920(17) 2_655 ?
W4 S442 2.4131(16) 2_655 ?
W4 S442 2.4163(16) . ?
W4 S444 2.3740(19) . ?
W4 O41 2.098(5) . ?
W4 O42 2.141(5) . ?
S121 S122 2.046(2) . ?
S131 S132 2.051(3) . ?
S231 S232 2.053(3) . ?
S441 W4 2.4920(17) 3_665 ?
S441 S442 2.055(2) . ?
S442 W4 2.4131(16) 3_665 ?
S444 W4 2.3740(19) 2_655 ?
S444 W4 2.3740(19) 3_665 ?
La1 O1C 2.585(8) . ?
La1 O1C 2.585(8) 5 ?
La1 O2C 2.515(5) . ?
La1 O2C 2.515(5) 5 ?
La1 O3C 2.625(5) . ?
La1 O3C 2.625(5) 5 ?
La1 O43 2.587(5) 5 ?
La1 O43 2.587(5) . ?
La1 O44 2.704(5) 5 ?
La1 O44 2.704(5) . ?
O11 C11 1.287(11) . ?
O12 C12 1.297(13) . ?
O13 C11 1.254(12) . ?
O13 La2 2.462(7) 5_554 ?
O13 La2 2.563(7) . ?
O14 C12 1.209(12) . ?
O14 La2 3.007(11) 5_554 ?
O21 C21 1.285(9) . ?
O22 C22 1.301(9) . ?
O23 C21 1.228(9) . ?
O24 C22 1.234(9) . ?
O31 C31 1.273(10) . ?
O32 C32 1.275(11) . ?
O33 C31 1.240(11) . ?
O34 C32 1.204(10) . ?
O41 C41 1.268(9) . ?
O42 C42 1.294(8) . ?
O43 C41 1.245(9) . ?
O44 C42 1.197(9) . ?
C11 C12 1.505(15) . ?
C21 C22 1.527(11) . ?
C31 C32 1.550(14) . ?
C41 C42 1.542(9) . ?
La2 O13 2.462(7) 5_554 ?
La2 O14 3.007(11) 5_554 ?
La2 La2 1.177(3) 5_554 ?
La2 O11L 2.70(3) . ?
La2 O12L 3.02(6) . ?
La2 O13L 2.547(17) . ?
La2 O14L 1.421(15) 5_554 ?
La2 O14L 2.590(15) . ?
La2 O1L 2.446(14) . ?
La2 O1L 2.500(13) 5_554 ?
O13L O14L 1.62(2) 5_554 ?
O14L La2 1.421(15) 5_554 ?
O14L O13L 1.62(2) 5_554 ?
O1L La2 2.500(13) 5_554 ?
O12W O31W 0.98(4) . ?
O15W O22W 1.60(7) . ?
O23W O28W 1.07(6) 5 ?
O16W O24W 1.58(8) . ?
O28W O23W 1.07(6) 5 ?
O28W O28W 0.80(10) 5 ?
